data_2004888
loop_
_publ_author_name
'M\"uller, G.'
'Lutz, M.'
'Waldkircher, M.'

_publ_section_title
;
 Benzyllithium <i>tert</i>-Butyl Methyl Etherate
;
_journal_issue 5
_journal_name_full 'Acta Crystallographica Section C'
_journal_page_first 1182
_journal_page_last 1184
_journal_paper_doi 10.1107/S0108270196000923
_journal_volume 52
_journal_year 1996
_chemical_formula_iupac '[Li (C7 H7) (C5 H12 O)]'
_chemical_formula_sum 'C12 H19 Li O'
_chemical_formula_weight 186.21
_chemical_name_systematic
;
[tert-Butyl(methyl)ether-O]-lithium phenylmethanide
;
_space_group_IT_number 14
_symmetry_cell_setting monoclinic
_symmetry_space_group_name_Hall '-P 2ybc'
_symmetry_space_group_name_H-M 'P 1 21/c 1'
_audit_creation_method SHELXL
_cell_angle_alpha 90.00
_cell_angle_beta 119.090(10)
_cell_angle_gamma 90.00
_cell_formula_units_Z 4
_cell_length_a 13.103(4)
_cell_length_b 7.7340(10)
_cell_length_c 13.392(4)
_cell_measurement_reflns_used 25
_cell_measurement_temperature 198(2)
_cell_measurement_theta_max 12.79
_cell_measurement_theta_min 11.98
_cell_volume 1185.9(5)
_computing_cell_refinement 'CAD-4 Software'
_computing_data_collection 'CAD-4 Software (Enraf-Nonius, 1989)'
_computing_data_reduction 'MolEN (Fair, 1990)'
_computing_molecular_graphics 'ORTEPII (Johnson, 1976)'
_computing_publication_material SHELXL93
_computing_structure_refinement 'SHELXL93 (Sheldrick, 1993)'
_computing_structure_solution 'SHELXS86 (Sheldrick, 1985)'
_diffrn_ambient_temperature 198(2)
_diffrn_measurement_device 'Enraf-Nonius-CAD4 4-circle diffractometer'
_diffrn_measurement_method 'pure \w-scans'
_diffrn_radiation_monochromator graphite
_diffrn_radiation_source 'fine-focus sealed tube'
_diffrn_radiation_type MoK\a
_diffrn_radiation_wavelength 0.71069
_diffrn_reflns_av_R_equivalents 0.0453
_diffrn_reflns_av_sigmaI/netI 0.1011
_diffrn_reflns_limit_h_max 16
_diffrn_reflns_limit_h_min 0
_diffrn_reflns_limit_k_max 9
_diffrn_reflns_limit_k_min 0
_diffrn_reflns_limit_l_max 15
_diffrn_reflns_limit_l_min -17
_diffrn_reflns_number 2786
_diffrn_reflns_theta_max 27.36
_diffrn_reflns_theta_min 1.78
_diffrn_standards_decay_% 2.4
_diffrn_standards_interval_time 60
_diffrn_standards_number 3
_exptl_absorpt_coefficient_mu 0.062
_exptl_absorpt_correction_type none
_exptl_crystal_colour colourless
_exptl_crystal_density_diffrn 1.043
_exptl_crystal_density_method 'not measured'
_exptl_crystal_description Irregular
_exptl_crystal_F_000 408
_exptl_crystal_size_max 0.3
_exptl_crystal_size_mid 0.2
_exptl_crystal_size_min 0.2
_refine_diff_density_max 0.142
_refine_diff_density_min -0.162
_refine_ls_extinction_method none
_refine_ls_goodness_of_fit_all 1.006
_refine_ls_goodness_of_fit_obs 1.128
_refine_ls_hydrogen_treatment refall
_refine_ls_matrix_type full
_refine_ls_number_parameters 203
_refine_ls_number_reflns 2672
_refine_ls_number_restraints 0
_refine_ls_restrained_S_all 1.008
_refine_ls_restrained_S_obs 1.128
_refine_ls_R_factor_all 0.1607
_refine_ls_R_factor_obs 0.0526
_refine_ls_shift/esd_max -0.022
_refine_ls_shift/esd_mean 0.002
_refine_ls_structure_factor_coef 'all Fsqd'
_refine_ls_weighting_details 'w = 1/[\s^2^(Fo^2^)+(0.0602P)^2^] where P=(Fo^2^+2Fc^2^)/3'
_refine_ls_weighting_scheme calc
_refine_ls_wR_factor_all 0.1379
_refine_ls_wR_factor_obs 0.1058
_reflns_number_observed 1353
_reflns_number_total 2673
_reflns_observed_criterion >2sigma(I)
_cod_data_source_file jz1111.cif
_cod_data_source_block k100
_cod_depositor_comments
;
The following automatic conversions were performed:
'_symmetry_cell_setting' value 'Monoclinic' changed to 'monoclinic'
according to '/home/saulius/struct/CIF-dictionaries/cif_core.dic'
dictionary named 'cif_core.dic' version 2.4.1 from 2010-06-29.

Automatic conversion script
Id: cif_fix_enum 1527 2010-12-29 10:47:43Z saulius 

The following automatic conversions were performed:

'_symmetry_cell_setting' value 'Monoclinic' changed to 'monoclinic'
according to /home/saulius/struct/CIF-dictionaries/cif_core.dic
dictionary named 'cif_core.dic' version 2.4.1 from 2010-06-29.

Automatic conversion script
Id: cif_fix_values 1715 2011-07-08 13:25:40Z adriana 

The following automatic conversions were performed:

'_refine_ls_weighting_scheme' value 'calc w =
1/[\s^2^(Fo^2^)+(0.0602P)^2^] where P=(Fo^2^+2Fc^2^)/3' was changed
to 'calc'. New tag '_refine_ls_weighting_details' was created. The
value of the new tag was set to 'w = 1/[\s^2^(Fo^2^)+(0.0602P)^2^]
where P=(Fo^2^+2Fc^2^)/3'.

Automatic conversion script
Id: cif_fix_values 3143 2015-03-26 13:38:13Z robertas 
;
_cod_original_cell_volume 1185.8(5)
_cod_original_sg_symbol_H-M P21/c
_cod_database_code 2004888

loop_
_symmetry_equiv_pos_as_xyz
'x, y, z'
'-x, y+1/2, -z+1/2'
'-x, -y, -z'
'x, -y-1/2, z-1/2'

loop_
_atom_site_aniso_label
_atom_site_aniso_U_11
_atom_site_aniso_U_22
_atom_site_aniso_U_33
_atom_site_aniso_U_12
_atom_site_aniso_U_13
_atom_site_aniso_U_23
Li 0.032(2) 0.042(2) 0.056(2) -0.001(2) 0.024(2) -0.003(2)
O 0.0284(8) 0.0507(10) 0.0374(9) 0.0006(7) 0.0161(7) -0.0005(7)
C1 0.0264(11) 0.0244(10) 0.0418(13) 0.0044(9) 0.0148(10) 0.0002(9)
C2 0.0336(12) 0.0397(13) 0.0486(15) 0.0015(11) 0.0238(11) 0.0025(11)
C3 0.052(2) 0.054(2) 0.0450(15) 0.0105(13) 0.0295(13) 0.0017(13)
C4 0.0410(13) 0.0446(14) 0.0412(14) 0.0083(12) 0.0109(11) -0.0073(11)
C5 0.0307(12) 0.0342(13) 0.056(2) 0.0001(11) 0.0143(12) -0.0007(11)
C6 0.0322(12) 0.0329(12) 0.0448(14) 0.0006(9) 0.0187(11) 0.0048(10)
C7 0.0304(12) 0.0356(13) 0.0427(14) 0.0009(10) 0.0140(11) 0.0014(11)
C8 0.055(2) 0.057(2) 0.039(2) 0.0040(14) 0.0231(14) -0.0032(14)
C9 0.0241(11) 0.0366(12) 0.0433(13) 0.0020(9) 0.0156(10) 0.0030(10)
C10 0.0378(14) 0.050(2) 0.0409(15) -0.0001(13) 0.0135(12) 0.0057(12)
C11 0.042(2) 0.045(2) 0.064(2) -0.0013(12) 0.0269(14) 0.0095(13)
C12 0.041(2) 0.048(2) 0.068(2) 0.0087(12) 0.027(2) 0.0069(14)

loop_
_atom_site_label
_atom_site_occupancy
_atom_site_fract_x
_atom_site_fract_y
_atom_site_fract_z
_atom_site_U_iso_or_equiv
_atom_site_thermal_displace_type
_atom_site_calc_flag
_atom_site_type_symbol
Li 1 .5829(3) .1320(5) .2627(3) .0425(9) Uani d Li
O 1 .70846(12) .1755(2) .23019(12) .0388(4) Uani d O
C1 1 .4108(2) .3401(2) .1773(2) .0316(5) Uani d C
C2 1 .4188(2) .3961(3) .0805(2) .0390(6) Uani d C
C3 1 .3306(2) .3686(3) -.0296(2) .0477(6) Uani d C
C4 1 .2289(2) .2834(3) -.0519(2) .0461(6) Uani d C
C5 1 .2180(2) .2278(3) .0407(2) .0432(6) Uani d C
C6 1 .3044(2) .2539(3) .1506(2) .0367(5) Uani d C
C7 1 .5004(2) .3660(3) .2905(2) .0379(6) Uani d C
C8 1 .6792(3) .1498(4) .1136(2) .0501(7) Uani d C
C9 1 .8313(2) .2039(3) .3126(2) .0350(5) Uani d C
C10 1 .8328(2) .2149(4) .4253(2) .0455(6) Uani d C
C11 1 .8726(2) .3718(4) .2859(3) .0500(7) Uani d C
C12 1 .9044(2) .0518(4) .3103(3) .0521(7) Uani d C
H2 1 .487(2) .461(3) .0937(17) .042(6) Uiso d H
H3 1 .343(2) .412(3) -.096(2) .050(7) Uiso d H
H4 1 .166(2) .267(3) -0.136(2) .056(7) Uiso d H
H5 1 .151(2) .171(3) .0282(19) .050(7) Uiso d H
H6 1 .2953(19) .212(3) .2134(18) .043(6) Uiso d H
H71 1 .488(2) .335(3) .3539(19) .043(6) Uiso d H
H72 1 .569(2) .426(3) .3062(19) .051(7) Uiso d H
H81 1 .703(3) .041(4) .100(2) .076(9) Uiso d H
H82 1 .697(3) .249(4) .082(2) .075(10) Uiso d H
H83 1 .589(3) .138(4) .065(2) .081(9) Uiso d H
H101 1 .785(2) .314(3) .4222(18) .047(7) Uiso d H
H102 1 .912(2) .236(3) .490(2) .056(7) Uiso d H
H103 1 .807(2) .109(3) .4413(18) .048(7) Uiso d H
H111 1 .871(2) .366(3) .212(2) .067(8) Uiso d H
H112 1 .956(3) .398(3) .348(2) .074(9) Uiso d H
H113 1 .823(3) .470(4) .284(2) .072(9) Uiso d H
H121 1 .871(2) -.061(4) .323(2) .074(9) Uiso d H
H122 1 .902(2) .047(3) .236(2) .059(8) Uiso d H
H123 1 .978(3) .059(3) .379(2) .060(8) Uiso d H

loop_
_atom_type_symbol
_atom_type_description
_atom_type_scat_dispersion_real
_atom_type_scat_dispersion_imag
_atom_type_scat_source
C C 0.0033 0.0016 'International Tables Vol C Tables 4.2.6.8 and 6.1.1.4'
H H 0.0000 0.0000 'International Tables Vol C Tables 4.2.6.8 and 6.1.1.4'
O O 0.0106 0.0060 'International Tables Vol C Tables 4.2.6.8 and 6.1.1.4'
Li Li -0.0003 0.0001 'International Tables Vol C Tables 4.2.6.8 and 6.1.1.4'

loop_
_geom_angle_atom_site_label_1
_geom_angle_atom_site_label_2
_geom_angle_atom_site_label_3
_geom_angle_site_symmetry_1
_geom_angle_site_symmetry_3
_geom_angle
_geom_angle_publ_flag
O Li C7 . . 115.6(2) ?
O Li C7 . 2_645 114.8(2) ?
C7 Li C7 . 2_645 126.1(2) ?
O Li C1 . 2_645 110.4(2) ?
C7 Li C1 . 2_645 130.7(2) yes
C7 Li C1 2_645 2_645 35.11(9) ?
O Li C1 . . 117.1(2) ?
C7 Li C1 . . 33.52(9) ?
C7 Li C1 2_645 . 104.2(2) yes
C1 Li C1 2_645 . 128.9(2) ?
C8 O C9 . . 117.3(2) yes
C8 O Li . . 114.7(2) yes
C9 O Li . . 127.3(2) yes
C7 C1 C2 . . 123.2(2) yes
C7 C1 C6 . . 122.6(2) yes
C2 C1 C6 . . 114.3(2) yes
C7 C1 Li . 2_655 68.2(2) ?
C2 C1 Li . 2_655 90.8(2) ?
C6 C1 Li . 2_655 113.4(2) ?
C7 C1 Li . . 60.9(2) ?
C2 C1 Li . . 99.2(2) ?
C6 C1 Li . . 111.2(2) ?
Li C1 Li 2_655 . 124.70(10) yes
C3 C2 C1 . . 122.3(2) yes
C3 C2 H2 . . 120.0(10) ?
C1 C2 H2 . . 118.0(10) ?
C2 C3 C4 . . 121.6(2) yes
C2 C3 H3 . . 118.0(10) ?
C4 C3 H3 . . 120.0(10) ?
C5 C4 C3 . . 117.6(2) yes
C5 C4 H4 . . 124.0(10) ?
C3 C4 H4 . . 118.0(10) ?
C6 C5 C4 . . 121.8(2) yes
C6 C5 H5 . . 119.0(10) ?
C4 C5 H5 . . 119.0(10) ?
C5 C6 C1 . . 122.5(2) yes
C5 C6 H6 . . 120.0(10) ?
C1 C6 H6 . . 117.0(10) ?
C1 C7 Li . . 85.6(2) yes
C1 C7 Li . 2_655 76.7(2) yes
Li C7 Li . 2_655 151.60(10) yes
C1 C7 H71 . . 120.0(10) yes
Li C7 H71 . . 105.0(10) ?
Li C7 H71 2_655 . 104.0(10) ?
C1 C7 H72 . . 121.0(10) yes
Li C7 H72 . . 87.0(10) ?
Li C7 H72 2_655 . 83.0(10) ?
H71 C7 H72 . . 119(2) yes
O C8 H81 . . 113(2) ?
O C8 H82 . . 112(2) ?
H81 C8 H82 . . 117(3) ?
O C8 H83 . . 109(2) ?
H81 C8 H83 . . 100(2) ?
H82 C8 H83 . . 103(2) ?
O C9 C10 . . 103.8(2) yes
O C9 C11 . . 109.9(2) yes
C10 C9 C11 . . 110.9(2) yes
O C9 C12 . . 110.0(2) yes
C10 C9 C12 . . 111.2(2) yes
C11 C9 C12 . . 110.9(2) yes
C9 C10 H101 . . 108.0(10) ?
C9 C10 H102 . . 112.0(10) ?
H101 C10 H102 . . 107(2) ?
C9 C10 H103 . . 110.0(10) ?
H101 C10 H103 . . 113(2) ?
H102 C10 H103 . . 106(2) ?
C9 C11 H111 . . 112(2) ?
C9 C11 H112 . . 110(2) ?
H111 C11 H112 . . 109(2) ?
C9 C11 H113 . . 111(2) ?
H111 C11 H113 . . 109(2) ?
H112 C11 H113 . . 108(2) ?
C9 C12 H121 . . 109(2) ?
C9 C12 H122 . . 110(2) ?
H121 C12 H122 . . 109(2) ?
C9 C12 H123 . . 107(2) ?
H121 C12 H123 . . 101(2) ?
H122 C12 H123 . . 120(2) ?

loop_
_geom_bond_atom_site_label_1
_geom_bond_atom_site_label_2
_geom_bond_site_symmetry_2
_geom_bond_distance
_geom_bond_publ_flag
Li O . 1.925(4) yes
Li C7 . 2.230(4) yes
Li C7 2_645 2.275(4) yes
Li C1 2_645 2.384(4) yes
Li C1 . 2.544(4) yes
O C8 . 1.429(3) yes
O C9 . 1.459(2) yes
C1 C7 . 1.409(3) yes
C1 C2 . 1.419(3) yes
C1 C6 . 1.425(3) yes
C2 C3 . 1.377(3) yes
C2 H2 . 0.96(2) ?
C3 C4 . 1.383(4) yes
C3 H3 . 1.03(2) ?
C4 C5 . 1.384(4) yes
C4 H4 . 1.03(2) ?
C5 C6 . 1.367(3) yes
C5 H5 . 0.93(3) ?
C6 H6 . 0.96(2) ?
C7 H71 . 0.97(2) yes
C7 H72 . 0.94(3) yes
C8 H81 . 0.95(3) ?
C8 H82 . 0.96(3) ?
C8 H83 . 1.04(3) ?
C9 C10 . 1.502(3) yes
C9 C11 . 1.515(3) yes
C9 C12 . 1.526(3) yes
C10 H101 . 0.98(3) ?
C10 H102 . 0.99(3) ?
C10 H103 . 0.95(3) ?
C11 H111 . 0.99(3) ?
C11 H112 . 1.02(3) ?
C11 H113 . 1.00(3) ?
C12 H121 . 1.03(3) ?
C12 H122 . 0.99(3) ?
C12 H123 . 0.96(3) ?

loop_
_geom_torsion_atom_site_label_1
_geom_torsion_atom_site_label_2
_geom_torsion_atom_site_label_3
_geom_torsion_atom_site_label_4
_geom_torsion_site_symmetry_1
_geom_torsion_site_symmetry_4
_geom_torsion
_geom_torsion_publ_flag
C7 Li O C8 . . -105.6(2) ?
C7 Li O C8 2_645 . 54.7(3) ?
C1 Li O C8 2_645 . 92.5(2) ?
C1 Li O C8 . . -68.1(3) ?
C7 Li O C9 . . 84.9(2) ?
C7 Li O C9 2_645 . -114.8(2) ?
C1 Li O C9 2_645 . -77.0(2) ?
C1 Li O C9 . . 122.4(2) ?
O Li C1 C7 . . -96.2(2) ?
C7 Li C1 C7 . . 0.0000(10) ?
C7 Li C1 C7 2_645 . 135.8(2) ?
C1 Li C1 C7 2_645 . 107.4(3) ?
O Li C1 C2 . . 26.8(2) ?
C7 Li C1 C2 . . 122.9(2) ?
C7 Li C1 C2 2_645 . -101.3(2) ?
C1 Li C1 C2 2_645 . -129.7(2) ?
O Li C1 C6 . . 147.4(2) ?
C7 Li C1 C6 . . -116.4(2) ?
C7 Li C1 C6 2_645 . 19.4(2) ?
C1 Li C1 C6 2_645 . -9.0(3) ?
O Li C1 Li . 2_655 -70.7(2) ?
C7 Li C1 Li . 2_655 25.5(2) ?
C7 Li C1 Li 2_645 2_655 161.3(2) ?
C1 Li C1 Li 2_645 2_655 132.9(3) ?
C7 C1 C2 C3 . . 179.6(2) ?
C6 C1 C2 C3 . . 0.0(3) ?
Li C1 C2 C3 2_655 . -116.2(2) ?
Li C1 C2 C3 . . 118.4(2) ?
C1 C2 C3 C4 . . -0.4(4) ?
C2 C3 C4 C5 . . 0.7(4) ?
C3 C4 C5 C6 . . -0.6(4) ?
C4 C5 C6 C1 . . 0.3(4) ?
C7 C1 C6 C5 . . -179.5(2) ?
C2 C1 C6 C5 . . 0.0(3) ?
Li C1 C6 C5 2_655 . 102.2(2) ?
Li C1 C6 C5 . . -111.3(2) ?
C2 C1 C7 Li . . -81.7(2) yes
C6 C1 C7 Li . . 97.8(2) ?
Li C1 C7 Li 2_655 . -157.60(10) ?
Li C1 C7 Li . . 0.0 ?
C2 C1 C7 Li . 2_655 75.9(2) yes
C6 C1 C7 Li . 2_655 -104.6(2) ?
Li C1 C7 Li 2_655 2_655 0.0 ?
Li C1 C7 Li . 2_655 157.60(10) ?
O Li C7 C1 . . 101.0(2) ?
C7 Li C7 C1 2_645 . -56.8(2) ?
C1 Li C7 C1 2_645 . -101.7(2) ?
C1 Li C7 C1 . . 0.0 ?
O Li C7 Li . 2_655 49.9(3) ?
C7 Li C7 Li 2_645 2_655 -107.9(4) ?
C1 Li C7 Li 2_645 2_655 -152.8(3) ?
C1 Li C7 Li . 2_655 -51.1(3) ?
C8 O C9 C10 . . -176.6(2) ?
Li O C9 C10 . . -7.4(3) ?
C8 O C9 C11 . . 64.8(3) ?
Li O C9 C11 . . -126.0(2) ?
C8 O C9 C12 . . -57.6(3) ?
Li O C9 C12 . . 111.7(2) ?
